data_2201053
loop_
_publ_author_name
'Marina Felloni'
'Peter Hubberstey'
'Martin Schr\"oder'
'Claire Wilson'

_publ_section_title
;
 1-(4-Pyridinio)-2'-[4-pyridinio-(<i>E</i>)-methylidene]hydrazide
 dinitrate
;
_journal_issue 5
_journal_name_full 'Acta Crystallographica Section E'
_journal_page_first o519
_journal_page_last o522
_journal_paper_doi 10.1107/S1600536802006050
_journal_volume 58
_journal_year 2002
_chemical_formula_iupac 'C12 H12 N4 O 2+, 2N O3 1-'
_chemical_formula_moiety 'C12 H12 N4 O 2+, 2N O3 1-'
_chemical_formula_sum 'C12 H12 N6 O7'
_chemical_formula_weight 352.28
_chemical_name_common '(tetpy2H) (NO3)2'
_chemical_name_systematic ?
_space_group_IT_number 14
_symmetry_cell_setting monoclinic
_symmetry_space_group_name_Hall '-P 2yn'
_symmetry_space_group_name_H-M 'P 1 21/n 1'
_atom_sites_solution_hydrogens difmap
_atom_sites_solution_primary direct
_atom_sites_solution_secondary 'difference Fourer method'
_audit_creation_method SHELXL-97
_cell_angle_alpha 90.00
_cell_angle_beta 95.995(2)
_cell_angle_gamma 90.00
_cell_formula_units_Z 4
_cell_length_a 7.9639(9)
_cell_length_b 14.017(2)
_cell_length_c 13.0563(15)
_cell_measurement_reflns_used 3001
_cell_measurement_temperature 150(2)
_cell_measurement_theta_max 27.55
_cell_measurement_theta_min 2.85
_cell_volume 1449.5(3)
_computing_cell_refinement 'SAINT (Bruker, 2000)'
_computing_data_collection 'SMART (Bruker, 1997)'
_computing_data_reduction SAINT
_computing_molecular_graphics 'CAMERON (Watkin et al., 1996)'
_computing_publication_material 'SHELXL97 and PLATON (Spek, 2001)'
_computing_structure_refinement 'SHELXL97 (Sheldrick, 1997)'
_computing_structure_solution 'SHELXS97 (Sheldrick, 1997)'
_diffrn_ambient_temperature 150(2)
_diffrn_measured_fraction_theta_full 0.990
_diffrn_measured_fraction_theta_max 0.909
_diffrn_measurement_device_type 'Bruker SMART1000 CCD area-detector'
_diffrn_measurement_method \w
_diffrn_radiation_monochromator graphite
_diffrn_radiation_source 'fine-focus sealed tube'
_diffrn_radiation_type MoK\a
_diffrn_radiation_wavelength 0.71073
_diffrn_reflns_av_R_equivalents 0.040
_diffrn_reflns_av_sigmaI/netI 0.046
_diffrn_reflns_limit_h_max 10
_diffrn_reflns_limit_h_min -10
_diffrn_reflns_limit_k_max 18
_diffrn_reflns_limit_k_min -17
_diffrn_reflns_limit_l_max 16
_diffrn_reflns_limit_l_min -12
_diffrn_reflns_number 10487
_diffrn_reflns_theta_full 27.50
_diffrn_reflns_theta_max 28.85
_diffrn_reflns_theta_min 2.14
_diffrn_standards_decay_% 0
_diffrn_standards_interval_time 20
_diffrn_standards_number 0
_exptl_absorpt_coefficient_mu 0.135
_exptl_absorpt_correction_type none
_exptl_crystal_colour yellow
_exptl_crystal_density_diffrn 1.614
_exptl_crystal_density_meas ?
_exptl_crystal_density_method 'not measured'
_exptl_crystal_description 'rectangular block'
_exptl_crystal_F_000 728
_exptl_crystal_size_max 0.26
_exptl_crystal_size_mid 0.13
_exptl_crystal_size_min 0.08
_refine_diff_density_max 0.316
_refine_diff_density_min -0.200
_refine_ls_extinction_method none
_refine_ls_goodness_of_fit_ref 1.000
_refine_ls_hydrogen_treatment mixed
_refine_ls_matrix_type full
_refine_ls_number_parameters 235
_refine_ls_number_reflns 3449
_refine_ls_number_restraints 3
_refine_ls_restrained_S_all 1.000
_refine_ls_R_factor_all 0.0756
_refine_ls_R_factor_gt 0.0423
_refine_ls_shift/su_max <0.001
_refine_ls_shift/su_mean 0.000
_refine_ls_structure_factor_coef Fsqd
_refine_ls_weighting_details 'calc w = 1/[\s^2^(Fo^2^)+(0.0615P)^2^] where P = (Fo^2^+2Fc^2^)/3'
_refine_ls_weighting_scheme calc
_refine_ls_wR_factor_gt 0.1071
_refine_ls_wR_factor_ref 0.1159
_reflns_number_gt 2275
_reflns_number_total 3595
_reflns_threshold_expression I>2\s(I)
_cod_data_source_file cf6160.cif
_cod_data_source_block I
_cod_depositor_comments
;
The following automatic conversions were performed:
'_symmetry_cell_setting' value 'Monoclinic' changed to 'monoclinic'
according to '/home/saulius/struct/CIF-dictionaries/cif_core.dic'
dictionary named 'cif_core.dic' version 2.4.1 from 2010-06-29.

Automatic conversion script
Id: cif_fix_enum 1527 2010-12-29 10:47:43Z saulius 

The following automatic conversions were performed:

'_chemical_melting_point' value 'unknown' was changed to '?' - the
value is undefined or not given.

'_symmetry_cell_setting' value
'Monoclinic' changed to 'monoclinic' according to
/home/saulius/struct/CIF-dictionaries/cif_core.dic dictionary named
'cif_core.dic' version 2.4.1 from 2010-06-29.

Automatic conversion script
Id: cif_fix_values 1715 2011-07-08 13:25:40Z adriana 

The following automatic conversions were performed:

'_exptl_crystal_density_meas' value 'not measured' was changed to '?'
- the value is perceived as not measured.

Automatic conversion script
Id: cif_fix_values 3008 2015-01-20 13:52:24Z robertas 

The following automatic conversions were performed:

'_atom_sites_solution_primary' value 'direct method' was changed to
'direct'.

Automatic conversion script
Id: cif_fix_values 6452 2018-10-05 10:23:21Z andrius 
;
_cod_original_sg_symbol_H-M 'P 21/n'
_cod_database_code 2201053
_cod_database_fobs_code 2201053

loop_
_symmetry_equiv_pos_as_xyz
'x, y, z'
'-x+1/2, y+1/2, -z+1/2'
'-x, -y, -z'
'x-1/2, -y-1/2, z-1/2'

loop_
_atom_site_label
_atom_site_fract_x
_atom_site_fract_y
_atom_site_fract_z
_atom_site_U_iso_or_equiv
_atom_site_adp_type
_atom_site_calc_flag
_atom_site_refinement_flags
_atom_site_occupancy
_atom_site_disorder_assembly
_atom_site_disorder_group
_atom_site_type_symbol
O3R 0.96466(17) -0.07286(9) 0.76440(10) 0.0307(3) Uani d . 1 . . O
O1R 1.02768(17) -0.07953(10) 0.60743(10) 0.0354(4) Uani d . 1 . . O
O2R 1.14799(17) -0.17627(10) 0.72197(11) 0.0394(4) Uani d . 1 . . O
N1R 1.04898(19) -0.10988(11) 0.69672(13) 0.0277(4) Uani d . 1 . . N
O1N -0.14682(17) 0.86438(10) 0.26074(11) 0.0388(4) Uani d . 1 . . O
N1N -0.24467(19) 0.89916(11) 0.32060(13) 0.0282(4) Uani d . 1 . . N
O3N -0.23428(17) 0.86905(10) 0.41123(11) 0.0355(3) Uani d . 1 . . O
O2N -0.34792(18) 0.96135(10) 0.29023(12) 0.0439(4) Uani d . 1 . . O
N1 -0.02143(19) 0.70651(11) 0.38730(14) 0.0333(4) Uani d D 1 . . N
H1 -0.079(2) 0.7550(11) 0.3583(15) 0.040 Uiso d D 1 . . H
C6 0.0371(2) 0.71637(13) 0.48571(16) 0.0322(5) Uani d . 1 . . C
H6 0.0103 0.7718 0.5227 0.039 Uiso calc R 1 . . H
C5 0.1372(2) 0.64558(13) 0.53424(15) 0.0282(4) Uani d . 1 . . C
H5 0.1808 0.6521 0.6044 0.034 Uiso calc R 1 . . H
C4 0.1732(2) 0.56442(12) 0.47855(14) 0.0222(4) Uani d . 1 . . C
C3 0.1057(2) 0.55751(13) 0.37634(14) 0.0269(4) Uani d . 1 . . C
H3 0.1267 0.5024 0.3373 0.032 Uiso calc R 1 . . H
C2 0.0095(2) 0.62969(14) 0.33207(16) 0.0335(5) Uani d . 1 . . C
H2 -0.0355 0.6253 0.2619 0.040 Uiso calc R 1 . . H
C7 0.2803(2) 0.48987(12) 0.53032(15) 0.0253(4) Uani d . 1 . . C
H7 0.3254 0.4971 0.6002 0.030 Uiso calc R 1 . . H
N8 0.31189(18) 0.41513(10) 0.47982(12) 0.0247(3) Uani d . 1 . . N
N9 0.41337(18) 0.34818(11) 0.53276(12) 0.0245(3) Uani d D 1 . . N
H9 0.451(2) 0.3590(14) 0.5970(8) 0.029 Uiso d D 1 . . H
C10 0.4481(2) 0.26557(13) 0.48578(15) 0.0274(4) Uani d . 1 . . C
O11 0.39318(19) 0.24550(10) 0.39825(11) 0.0424(4) Uani d . 1 . . O
C12 0.5661(2) 0.19818(13) 0.54911(14) 0.0251(4) Uani d . 1 . . C
C13 0.6137(2) 0.11657(13) 0.49977(15) 0.0297(4) Uani d . 1 . . C
H13 0.5722 0.1050 0.4300 0.036 Uiso calc R 1 . . H
C14 0.7217(2) 0.05217(13) 0.55246(15) 0.0313(5) Uani d . 1 . . C
H14 0.7550 -0.0040 0.5192 0.038 Uiso calc R 1 . . H
N15 0.77876(19) 0.06924(11) 0.65007(13) 0.0281(4) Uani d D 1 . . N
H15 0.844(2) 0.0264(11) 0.6845(14) 0.034 Uiso d D 1 . . H
C16 0.7354(2) 0.14668(13) 0.70104(15) 0.0298(4) Uani d . 1 . . C
H16 0.7778 0.1559 0.7711 0.036 Uiso calc R 1 . . H
C17 0.6291(2) 0.21258(13) 0.65112(15) 0.0294(4) Uani d . 1 . . C
H17 0.5985 0.2682 0.6864 0.035 Uiso calc R 1 . . H

loop_
_atom_site_aniso_label
_atom_site_aniso_U_11
_atom_site_aniso_U_22
_atom_site_aniso_U_33
_atom_site_aniso_U_12
_atom_site_aniso_U_13
_atom_site_aniso_U_23
O3R 0.0361(7) 0.0301(7) 0.0256(7) 0.0046(6) 0.0026(6) -0.0009(6)
O1R 0.0419(8) 0.0371(8) 0.0266(8) 0.0087(6) 0.0004(6) 0.0032(6)
O2R 0.0326(7) 0.0334(8) 0.0512(10) 0.0106(6) -0.0009(7) 0.0088(7)
N1R 0.0257(8) 0.0230(8) 0.0334(10) 0.0015(6) -0.0017(7) 0.0002(7)
O1N 0.0387(8) 0.0422(8) 0.0346(8) 0.0072(7) 0.0001(7) -0.0048(7)
N1N 0.0268(8) 0.0209(8) 0.0348(10) 0.0008(6) -0.0067(7) 0.0009(7)
O3N 0.0373(7) 0.0342(8) 0.0345(9) 0.0054(6) 0.0012(6) 0.0061(6)
O2N 0.0415(8) 0.0318(8) 0.0551(10) 0.0136(6) -0.0110(7) 0.0060(7)
N1 0.0264(8) 0.0214(8) 0.0491(11) 0.0042(7) -0.0097(8) 0.0046(8)
C6 0.0276(9) 0.0218(10) 0.0472(13) 0.0007(8) 0.0041(9) -0.0074(9)
C5 0.0277(9) 0.0301(10) 0.0262(10) -0.0031(8) 0.0003(8) -0.0027(8)
C4 0.0189(8) 0.0199(8) 0.0279(10) -0.0006(7) 0.0027(7) 0.0035(7)
C3 0.0284(9) 0.0245(9) 0.0272(10) 0.0014(7) 0.0004(8) -0.0033(8)
C2 0.0354(10) 0.0318(11) 0.0310(12) -0.0005(8) -0.0077(9) 0.0009(8)
C7 0.0243(9) 0.0240(9) 0.0268(10) 0.0005(7) -0.0002(8) 0.0031(8)
N8 0.0225(7) 0.0217(8) 0.0299(9) 0.0027(6) 0.0020(6) 0.0052(7)
N9 0.0250(7) 0.0234(8) 0.0240(9) 0.0055(6) -0.0031(6) 0.0028(7)
C10 0.0303(10) 0.0263(10) 0.0253(11) 0.0020(8) 0.0005(8) 0.0029(8)
O11 0.0597(10) 0.0366(8) 0.0282(8) 0.0143(7) -0.0082(7) -0.0001(6)
C12 0.0244(9) 0.0228(9) 0.0279(10) 0.0015(7) 0.0024(8) 0.0062(8)
C13 0.0347(10) 0.0310(10) 0.0229(10) 0.0011(8) 0.0010(8) 0.0002(8)
C14 0.0359(10) 0.0256(10) 0.0331(12) 0.0054(8) 0.0076(9) -0.0041(8)
N15 0.0255(8) 0.0241(8) 0.0335(9) 0.0056(6) -0.0019(7) 0.0037(7)
C16 0.0318(9) 0.0296(10) 0.0267(11) -0.0013(8) -0.0025(8) -0.0027(8)
C17 0.0305(9) 0.0229(9) 0.0342(11) 0.0037(8) 0.0004(8) -0.0042(8)

loop_
_atom_type_symbol
_atom_type_description
_atom_type_scat_dispersion_real
_atom_type_scat_dispersion_imag
_atom_type_scat_source
C C 0.0033 0.0016 'International Tables Vol C Tables 4.2.6.8 and 6.1.1.4'
H H 0.0000 0.0000 'International Tables Vol C Tables 4.2.6.8 and 6.1.1.4'
N N 0.0061 0.0033 'International Tables Vol C Tables 4.2.6.8 and 6.1.1.4'
O O 0.0106 0.0060 'International Tables Vol C Tables 4.2.6.8 and 6.1.1.4'

loop_
_geom_angle_atom_site_label_1
_geom_angle_atom_site_label_2
_geom_angle_atom_site_label_3
_geom_angle
O1R N1R O2R 121.94(17)
O1R N1R O3R 118.91(14)
O2R N1R O3R 119.14(16)
O2N N1N O3N 121.19(17)
O2N N1N O1N 120.59(17)
O3N N1N O1N 118.22(15)
C6 N1 C2 122.80(16)
C6 N1 H1 116.7(14)
C2 N1 H1 120.5(14)
N1 C6 C5 119.70(18)
N1 C6 H6 120.2
C5 C6 H6 120.2
C6 C5 C4 119.05(18)
C6 C5 H5 120.5
C4 C5 H5 120.5
C3 C4 C5 118.52(16)
C3 C4 C7 122.71(17)
C5 C4 C7 118.77(17)
C2 C3 C4 120.02(18)
C2 C3 H3 120.0
C4 C3 H3 120.0
N1 C2 C3 119.89(18)
N1 C2 H2 120.1
C3 C2 H2 120.1
N8 C7 C4 118.85(17)
N8 C7 H7 120.6
C4 C7 H7 120.6
C7 N8 N9 115.92(15)
C10 N9 N8 119.55(15)
C10 N9 H9 121.2(13)
N8 N9 H9 119.2(13)
O11 C10 N9 123.70(17)
O11 C10 C12 120.76(17)
N9 C10 C12 115.52(16)
C13 C12 C17 118.52(16)
C13 C12 C10 116.44(16)
C17 C12 C10 125.04(17)
C14 C13 C12 119.67(18)
C14 C13 H13 120.2
C12 C13 H13 120.2
N15 C14 C13 119.55(17)
N15 C14 H14 120.2
C13 C14 H14 120.2
C14 N15 C16 122.88(16)
C14 N15 H15 119.2(13)
C16 N15 H15 117.8(13)
N15 C16 C17 119.28(18)
N15 C16 H16 120.4
C17 C16 H16 120.4
C16 C17 C12 120.10(17)
C16 C17 H17 120.0
C12 C17 H17 120.0

loop_
_geom_bond_atom_site_label_1
_geom_bond_atom_site_label_2
_geom_bond_site_symmetry_2
_geom_bond_distance
_geom_bond_publ_flag
O3R N1R . 1.275(2) ?
O1R N1R . 1.236(2) ?
O2R N1R . 1.2418(19) ?
O1N N1N . 1.258(2) ?
N1N O2N . 1.2349(19) ?
N1N O3N . 1.251(2) ?
N1 C6 . 1.327(3) ?
N1 C2 . 1.333(3) ?
N1 H1 . 0.882(9) ?
C6 C5 . 1.384(3) ?
C6 H6 . 0.9500 ?
C5 C4 . 1.396(3) ?
C5 H5 . 0.9500 ?
C4 C3 . 1.389(2) ?
C4 C7 . 1.469(2) ?
C3 C2 . 1.361(3) ?
C3 H3 . 0.9500 ?
C2 H2 . 0.9500 ?
C7 N8 . 1.277(2) ?
C7 H7 . 0.9500 ?
N8 N9 . 1.376(2) ?
N9 C10 . 1.353(2) ?
N9 H9 . 0.874(9) ?
C10 O11 . 1.213(2) ?
C10 C12 . 1.515(2) ?
C12 C13 . 1.385(3) ?
C12 C17 . 1.388(3) ?
C13 C14 . 1.380(3) ?
C13 H13 . 0.9500 ?
C14 N15 . 1.329(2) ?
C14 H14 . 0.9500 ?
N15 C16 . 1.337(2) ?
N15 H15 . 0.887(9) ?
C16 C17 . 1.371(3) ?
C16 H16 . 0.9500 ?
C17 H17 . 0.9500 ?

loop_
_geom_torsion_atom_site_label_1
_geom_torsion_atom_site_label_2
_geom_torsion_atom_site_label_3
_geom_torsion_atom_site_label_4
_geom_torsion
C2 N1 C6 C5 1.2(3)
N1 C6 C5 C4 -0.7(3)
C6 C5 C4 C3 -0.5(3)
C6 C5 C4 C7 179.62(17)
C5 C4 C3 C2 1.2(3)
C7 C4 C3 C2 -178.89(17)
C6 N1 C2 C3 -0.4(3)
C4 C3 C2 N1 -0.8(3)
C3 C4 C7 N8 -0.6(3)
C5 C4 C7 N8 179.26(17)
C4 C7 N8 N9 179.86(15)
C7 N8 N9 C10 177.81(17)
N8 N9 C10 O11 -0.8(3)
N8 N9 C10 C12 177.82(15)
O11 C10 C12 C13 3.5(3)
N9 C10 C12 C13 -175.19(17)
O11 C10 C12 C17 -176.79(19)
N9 C10 C12 C17 4.5(3)
C17 C12 C13 C14 -0.1(3)
C10 C12 C13 C14 179.64(18)
C12 C13 C14 N15 0.0(3)
C13 C14 N15 C16 0.5(3)
C14 N15 C16 C17 -0.8(3)
N15 C16 C17 C12 0.7(3)
C13 C12 C17 C16 -0.2(3)
C10 C12 C17 C16 -179.97(18)
